data_7024375
loop_
_publ_author_name
'Huh, Seong'
'Jung, Suhyun'
'Kim, Youngmee'
'Kim, Sung-Jin'
'Park, Seongsoon'

_publ_section_title
;
 Two-dimensional metal-organic frameworks with blue luminescence.
;
_journal_issue 5
_journal_name_full 'Dalton transactions (Cambridge, England : 2003)'
_journal_page_first 1261
_journal_page_last 1265
_journal_paper_doi 10.1039/b916176g
_journal_volume 39
_journal_year 2010
_chemical_formula_moiety 'C12 H8 N2 Ni O5, H2 O'
_chemical_formula_sum 'C12 H10 N2 Ni O6'
_chemical_formula_weight 336.93
_chemical_name_systematic
;
?
;
_space_group_IT_number 14
_symmetry_cell_setting monoclinic
_symmetry_space_group_name_Hall '-P 2yn'
_symmetry_space_group_name_H-M 'P 1 21/n 1'
_atom_sites_solution_hydrogens geom
_atom_sites_solution_primary direct
_atom_sites_solution_secondary difmap
_audit_creation_method SHELXL-97
_cell_angle_alpha 90.00
_cell_angle_beta 97.170(4)
_cell_angle_gamma 90.00
_cell_formula_units_Z 4
_cell_length_a 11.9640(9)
_cell_length_b 8.2127(7)
_cell_length_c 12.5386(6)
_cell_measurement_reflns_used 8076
_cell_measurement_temperature 150(1)
_cell_measurement_theta_max 27.5
_cell_measurement_theta_min 3.0
_cell_volume 1222.37(15)
_computing_cell_refinement 'Denzo-SMN (Otwinowski & Minor, 1997)'
_computing_data_collection 'Collect (Nonius B.V., 1997-2002)'
_computing_data_reduction Denzo-SMN
_computing_molecular_graphics 'PLATON (Spek, 2003)'
_computing_publication_material 'SHELXTL V6.1'
_computing_structure_refinement 'SHELXTL V6.1 (Sheldrick, 2008)'
_computing_structure_solution 'SIR-92 (Altomare et al., 1994)'
_diffrn_ambient_temperature 150(2)
_diffrn_detector_area_resol_mean 9
_diffrn_measured_fraction_theta_full 0.990
_diffrn_measured_fraction_theta_max 0.990
_diffrn_measurement_device_type 'Nonius KappaCCD'
_diffrn_measurement_method '\f scans and \w scans with \k offsets'
_diffrn_radiation_monochromator graphite
_diffrn_radiation_source 'fine-focus sealed tube'
_diffrn_radiation_type MoK\a
_diffrn_radiation_wavelength 0.71073
_diffrn_reflns_av_R_equivalents 0.0768
_diffrn_reflns_av_sigmaI/netI 0.1062
_diffrn_reflns_limit_h_max 15
_diffrn_reflns_limit_h_min -15
_diffrn_reflns_limit_k_max 10
_diffrn_reflns_limit_k_min -10
_diffrn_reflns_limit_l_max 16
_diffrn_reflns_limit_l_min -13
_diffrn_reflns_number 8076
_diffrn_reflns_theta_full 27.52
_diffrn_reflns_theta_max 27.52
_diffrn_reflns_theta_min 2.97
_diffrn_standards_number 0
_exptl_absorpt_coefficient_mu 1.619
_exptl_absorpt_correction_T_max 0.941
_exptl_absorpt_correction_T_min 0.829
_exptl_absorpt_correction_type multi-scan
_exptl_absorpt_process_details
;
multi-scan from symmetry-related measurements
Sortav (Blessing 1995)
;
_exptl_crystal_colour blue
_exptl_crystal_density_diffrn 1.831
_exptl_crystal_density_method 'not measured'
_exptl_crystal_description plate
_exptl_crystal_F_000 688
_exptl_crystal_size_max 0.12
_exptl_crystal_size_mid 0.09
_exptl_crystal_size_min 0.04
_refine_diff_density_max 1.118
_refine_diff_density_min -0.668
_refine_diff_density_rms 0.138
_refine_ls_extinction_method none
_refine_ls_goodness_of_fit_ref 1.029
_refine_ls_hydrogen_treatment constr
_refine_ls_matrix_type full
_refine_ls_number_parameters 190
_refine_ls_number_reflns 2791
_refine_ls_number_restraints 0
_refine_ls_restrained_S_all 1.029
_refine_ls_R_factor_all 0.1120
_refine_ls_R_factor_gt 0.0516
_refine_ls_shift/su_max 0.001
_refine_ls_shift/su_mean 0.000
_refine_ls_structure_factor_coef Fsqd
_refine_ls_weighting_details 'calc w=1/[\s^2^(Fo^2^)+(0.0494P)^2^] where P=(Fo^2^+2Fc^2^)/3'
_refine_ls_weighting_scheme calc
_refine_ls_wR_factor_gt 0.1016
_refine_ls_wR_factor_ref 0.1266
_reflns_number_gt 1702
_reflns_number_total 2791
_reflns_threshold_expression I>2\s(I)
_cod_data_source_file b916176g.txt
_cod_data_source_block k08234
_cod_depositor_comments
;
The following automatic conversions were performed:

'_symmetry_cell_setting' value 'Monoclinic' changed to 'monoclinic'
according to /home/saulius/struct/CIF-dictionaries/cif_core.dic
dictionary named 'cif_core.dic' version 2.4.2 from 2011-04-26.

Automatic conversion script
Id: cif_fix_values 1891 2012-01-12 08:04:46Z andrius 
;
_cod_original_sg_symbol_H-M 'P 21/n'
_cod_database_code 7024375

loop_
_symmetry_equiv_pos_as_xyz
'x, y, z'
'-x+1/2, y+1/2, -z+1/2'
'-x, -y, -z'
'x-1/2, -y-1/2, z-1/2'

loop_
_atom_site_label
_atom_site_type_symbol
_atom_site_fract_x
_atom_site_fract_y
_atom_site_fract_z
_atom_site_U_iso_or_equiv
_atom_site_adp_type
_atom_site_occupancy
_atom_site_symmetry_multiplicity
_atom_site_calc_flag
_atom_site_refinement_flags
Ni1 Ni 1.00925(4) -0.06897(7) 0.20112(4) 0.01799(19) Uani 1 1 d .
N1 N 0.5669(3) 0.3021(4) 0.1874(2) 0.0188(8) Uani 1 1 d .
N2 N 0.3716(3) 0.4526(4) 0.1670(2) 0.0173(8) Uani 1 1 d .
O1 O 0.8573(2) -0.0442(3) 0.0949(2) 0.0193(7) Uani 1 1 d .
O2 O 0.8957(2) 0.1276(4) 0.2297(2) 0.0208(7) Uani 1 1 d .
O3 O 0.0816(2) 0.7243(4) 0.1527(2) 0.0236(7) Uani 1 1 d .
O4 O 0.0474(2) 0.6897(4) -0.0269(2) 0.0269(7) Uani 1 1 d .
O5 O 1.0934(2) 0.0818(4) 0.1096(2) 0.0229(7) Uani 1 1 d .
H5A H 1.0525 0.1571 0.0811 0.034 Uiso 1 1 d R
H5B H 1.1253 0.0665 0.0544 0.034 Uiso 1 1 d R
C1 C 0.8300(3) 0.0753(5) 0.1510(3) 0.0181(9) Uani 1 1 d .
C2 C 0.7162(3) 0.1491(5) 0.1240(3) 0.0198(9) Uani 1 1 d .
C3 C 0.6517(3) 0.1306(5) 0.0246(3) 0.0221(10) Uani 1 1 d .
H3 H 0.6795 0.0687 -0.0304 0.027 Uiso 1 1 calc R
C4 C 0.5468(3) 0.2028(5) 0.0065(3) 0.0228(10) Uani 1 1 d .
H4 H 0.5031 0.1946 -0.0620 0.027 Uiso 1 1 calc R
C5 C 0.5059(3) 0.2872(5) 0.0890(3) 0.0166(9) Uani 1 1 d .
C6 C 0.6691(3) 0.2377(5) 0.2029(3) 0.0196(10) Uani 1 1 d .
H6 H 0.7127 0.2523 0.2709 0.024 Uiso 1 1 calc R
C7 C 0.3956(3) 0.3722(5) 0.0777(3) 0.0195(9) Uani 1 1 d .
C8 C 0.3223(4) 0.3744(6) -0.0163(3) 0.0253(11) Uani 1 1 d .
H8 H 0.3395 0.3155 -0.0774 0.030 Uiso 1 1 calc R
C9 C 0.2232(4) 0.4630(5) -0.0212(3) 0.0245(11) Uani 1 1 d .
H9 H 0.1715 0.4637 -0.0852 0.029 Uiso 1 1 calc R
C10 C 0.1999(3) 0.5511(5) 0.0683(3) 0.0204(10) Uani 1 1 d .
C11 C 0.2773(3) 0.5399(5) 0.1616(3) 0.0196(10) Uani 1 1 d .
H11 H 0.2618 0.5971 0.2239 0.024 Uiso 1 1 calc R
C12 C 0.1006(3) 0.6636(5) 0.0634(3) 0.0217(10) Uani 1 1 d .
O1S O 0.0161(4) 0.4392(5) 0.2746(3) 0.0646(13) Uani 1 1 d .
H1S1 H -0.0186 0.3703 0.2335 0.097 Uiso 1 1 d R
H1S2 H 0.0453 0.4936 0.2285 0.097 Uiso 1 1 d R

loop_
_atom_site_aniso_label
_atom_site_aniso_U_11
_atom_site_aniso_U_22
_atom_site_aniso_U_33
_atom_site_aniso_U_23
_atom_site_aniso_U_13
_atom_site_aniso_U_12
Ni1 0.0154(3) 0.0189(3) 0.0192(3) 0.0006(2) 0.0001(2) 0.0014(2)
N1 0.0138(18) 0.020(2) 0.0219(18) 0.0030(15) -0.0019(14) 0.0000(16)
N2 0.0136(18) 0.018(2) 0.0204(17) -0.0024(15) 0.0024(14) 0.0015(15)
O1 0.0171(15) 0.0213(19) 0.0190(14) -0.0019(12) 0.0001(12) 0.0048(13)
O2 0.0168(15) 0.0249(18) 0.0202(14) -0.0018(12) 0.0008(12) 0.0012(13)
O3 0.0236(16) 0.0235(18) 0.0240(15) -0.0026(13) 0.0037(12) 0.0063(14)
O4 0.0245(16) 0.031(2) 0.0239(16) 0.0040(13) -0.0016(13) 0.0082(15)
O5 0.0192(15) 0.0262(18) 0.0235(15) 0.0064(13) 0.0037(12) 0.0050(14)
C1 0.016(2) 0.021(3) 0.018(2) 0.0045(18) 0.0053(17) 0.0002(19)
C2 0.014(2) 0.021(3) 0.025(2) 0.0018(18) 0.0041(17) 0.0055(19)
C3 0.018(2) 0.023(3) 0.025(2) -0.0045(19) 0.0042(18) 0.002(2)
C4 0.021(2) 0.027(3) 0.019(2) -0.0054(18) -0.0025(17) 0.006(2)
C5 0.015(2) 0.016(2) 0.019(2) 0.0014(17) 0.0005(16) -0.0028(18)
C6 0.022(2) 0.020(3) 0.017(2) 0.0013(17) 0.0011(17) 0.0016(19)
C7 0.017(2) 0.022(3) 0.019(2) -0.0008(18) 0.0013(17) -0.0016(19)
C8 0.027(2) 0.031(3) 0.017(2) -0.0062(19) -0.0016(18) 0.007(2)
C9 0.020(2) 0.031(3) 0.021(2) -0.0010(19) -0.0015(18) 0.005(2)
C10 0.017(2) 0.018(3) 0.027(2) 0.0020(18) 0.0032(18) 0.0004(18)
C11 0.019(2) 0.019(3) 0.022(2) -0.0013(17) 0.0035(17) 0.0020(19)
C12 0.019(2) 0.016(3) 0.030(2) 0.0024(19) 0.0021(19) 0.0004(19)
O1S 0.116(4) 0.039(3) 0.040(2) 0.0014(18) 0.014(2) -0.019(2)

loop_
_atom_type_symbol
_atom_type_description
_atom_type_scat_dispersion_real
_atom_type_scat_dispersion_imag
_atom_type_scat_source
C C 0.0033 0.0016 'International Tables Vol C Tables 4.2.6.8 and 6.1.1.4'
H H 0.0000 0.0000 'International Tables Vol C Tables 4.2.6.8 and 6.1.1.4'
O O 0.0106 0.0060 'International Tables Vol C Tables 4.2.6.8 and 6.1.1.4'
Ni Ni 0.3393 1.1124 'International Tables Vol C Tables 4.2.6.8 and 6.1.1.4'
N N 0.0061 0.0033 'International Tables Vol C Tables 4.2.6.8 and 6.1.1.4'

loop_
_geom_angle_atom_site_label_1
_geom_angle_atom_site_label_2
_geom_angle_atom_site_label_3
_geom_angle
_geom_angle_site_symmetry_1
_geom_angle_site_symmetry_3
O3 Ni1 O5 94.61(11) 1_645 .
O3 Ni1 N2 91.95(12) 1_645 2_645
O5 Ni1 N2 93.39(12) . 2_645
O3 Ni1 N1 90.83(12) 1_645 2_645
O5 Ni1 N1 171.23(12) . 2_645
N2 Ni1 N1 79.54(12) 2_645 2_645
O3 Ni1 O1 104.82(10) 1_645 .
O5 Ni1 O1 91.90(10) . .
N2 Ni1 O1 161.94(12) 2_645 .
N1 Ni1 O1 93.35(11) 2_645 .
O3 Ni1 O2 165.98(11) 1_645 .
O5 Ni1 O2 90.26(11) . .
N2 Ni1 O2 100.88(11) 2_645 .
N1 Ni1 O2 86.04(12) 2_645 .
O1 Ni1 O2 61.81(10) . .
O3 Ni1 C1 135.71(12) 1_645 .
O5 Ni1 C1 92.27(12) . .
N2 Ni1 C1 131.24(13) 2_645 .
N1 Ni1 C1 88.61(13) 2_645 .
O1 Ni1 C1 31.15(11) . .
O2 Ni1 C1 30.69(11) . .
C1 O1 Ni1 89.2(2) . .
C1 O2 Ni1 87.6(2) . .
C12 O3 Ni1 136.0(3) . 1_465
C6 N1 C5 118.6(3) . .
C6 N1 Ni1 125.8(3) . 2_655
C5 N1 Ni1 115.5(3) . 2_655
C11 N2 C7 118.9(3) . .
C11 N2 Ni1 125.9(3) . 2_655
C7 N2 Ni1 115.1(3) . 2_655
O2 C1 O1 121.2(4) . .
O2 C1 C2 120.2(4) . .
O1 C1 C2 118.6(3) . .
O2 C1 Ni1 61.7(2) . .
O1 C1 Ni1 59.7(2) . .
C2 C1 Ni1 174.7(3) . .
C3 C2 C6 117.5(4) . .
C3 C2 C1 123.3(4) . .
C6 C2 C1 119.2(3) . .
C4 C3 C2 119.5(4) . .
C3 C4 C5 119.4(4) . .
N1 C5 C4 121.6(4) . .
N1 C5 C7 114.6(3) . .
C4 C5 C7 123.9(3) . .
N1 C6 C2 123.3(4) . .
N2 C7 C8 121.3(4) . .
N2 C7 C5 115.2(3) . .
C8 C7 C5 123.5(4) . .
C7 C8 C9 119.7(4) . .
C8 C9 C10 119.5(4) . .
C9 C10 C11 117.4(4) . .
C9 C10 C12 121.5(4) . .
C11 C10 C12 120.9(4) . .
N2 C11 C10 123.1(4) . .
O4 C12 O3 127.3(4) . .
O4 C12 C10 117.1(4) . .
O3 C12 C10 115.6(3) . .

loop_
_geom_bond_atom_site_label_1
_geom_bond_atom_site_label_2
_geom_bond_distance
_geom_bond_site_symmetry_2
Ni1 O3 2.033(3) 1_645
Ni1 O5 2.038(3) .
Ni1 O1 2.125(3) .
Ni1 N2 2.052(3) 2_645
Ni1 N1 2.055(3) 2_645
Ni1 O2 2.169(3) .
Ni1 C1 2.462(4) .
N1 C6 1.324(5) .
N1 C5 1.359(5) .
N2 C11 1.331(5) .
N2 C7 1.361(5) .
N1 Ni1 2.055(3) 2_655
N2 Ni1 2.052(3) 2_655
O1 C1 1.274(5) .
O2 C1 1.257(4) .
O3 C12 1.272(5) .
O3 Ni1 2.033(3) 1_465
O4 C12 1.246(5) .
C1 C2 1.490(5) .
C2 C3 1.390(5) .
C2 C6 1.401(6) .
C3 C4 1.381(5) .
C4 C5 1.385(6) .
C5 C7 1.483(6) .
C7 C8 1.379(5) .
C8 C9 1.386(6) .
C9 C10 1.393(6) .
C10 C11 1.401(5) .
C10 C12 1.501(6) .

loop_
_geom_hbond_atom_site_label_D
_geom_hbond_atom_site_label_H
_geom_hbond_atom_site_label_A
_geom_hbond_distance_DH
_geom_hbond_distance_HA
_geom_hbond_distance_DA
_geom_hbond_angle_DHA
_geom_hbond_site_symmetry_A
O5 H5A O4 0.84 1.81 2.646(4) 173.9 3_665
O5 H5B O1 0.84 1.92 2.719(4) 159.0 3_755
O1S H1S1 O2 0.84 2.24 2.956(5) 143.4 1_455
O1S H1S2 O3 0.84 2.19 2.955(5) 151.8 .
